data_2004500
loop_
_publ_author_name
'Zhong, Z. J.'
'You, X.-Z.'
'Yu, K.'

_publ_section_title
;
 4,5-Dicyano-4',5'-ethylenedithiotetrathiafulvalene (CNET): a New
 Unsymmetrical TTF Derivative
;
_journal_issue 2
_journal_name_full 'Acta Crystallographica Section C'
_journal_page_first 449
_journal_page_last 451
_journal_paper_doi 10.1107/S0108270195009942
_journal_volume 52
_journal_year 1996
_chemical_formula_sum 'C10 H4 N2 S6'
_chemical_formula_weight 344
_space_group_IT_number 2
_space_group_name_Hall '-P 1'
_space_group_name_H-M_alt 'P -1'
_symmetry_cell_setting triclinic
_symmetry_space_group_name_Hall '-P 1'
_symmetry_space_group_name_H-M 'P -1'
_atom_type_scat_source IntTabIV
_cell_angle_alpha 75.01(2)
_cell_angle_beta 87.88(2)
_cell_angle_gamma 70.56(2)
_cell_formula_units_Z 2
_cell_length_a 6.855(2)
_cell_length_b 7.606(2)
_cell_length_c 13.587(3)
_cell_measurement_reflns_used 23
_cell_measurement_temperature 295.0(15)
_cell_measurement_theta_max 12.1
_cell_measurement_theta_min 3.52
_cell_volume 644.4(3)
_diffrn_measurement_device R3m/E
_diffrn_measurement_method \q/2\q
_diffrn_radiation_type MoK\a
_diffrn_radiation_wavelength 0.71073
_diffrn_reflns_av_R_equivalents 0.0112
_diffrn_reflns_limit_h_max 9
_diffrn_reflns_limit_h_min 0
_diffrn_reflns_limit_k_max 10
_diffrn_reflns_limit_k_min -10
_diffrn_reflns_limit_l_max 17
_diffrn_reflns_limit_l_min -17
_diffrn_reflns_number 2831
_diffrn_reflns_theta_max 26
_diffrn_standards_decay_% <1.7
_diffrn_standards_interval_count 98
_diffrn_standards_number 2
_exptl_absorpt_coefficient_mu 1.039
_exptl_absorpt_correction_type none
_exptl_crystal_colour 'Dark purple'
_exptl_crystal_density_diffrn 1.789
_exptl_crystal_description needle
_exptl_crystal_size_max 0.48
_exptl_crystal_size_mid 0.34
_exptl_crystal_size_min 0.30
_refine_diff_density_max 0.453
_refine_diff_density_min -0.278
_refine_ls_extinction_method none
_refine_ls_goodness_of_fit_obs 1.433
_refine_ls_hydrogen_treatment refall
_refine_ls_number_parameters 180
_refine_ls_number_reflns 2242
_refine_ls_R_factor_obs 0.0367
_refine_ls_shift/esd_max 0.071
_refine_ls_structure_factor_coef F
_refine_ls_weighting_details w=1/[\s^2^(F~o~+0.0001|F~o~^2^|].{1-exp[-5(sin\q/\l)^2^]}
_refine_ls_weighting_scheme calc
_refine_ls_wR_factor_obs 0.0350
_reflns_number_observed 2242
_reflns_number_total 2773
_reflns_observed_criterion I>=3\s(I)
_cod_data_source_file hu1079.cif
_cod_data_source_block hu1079a
_cod_depositor_comments
;
The following automatic conversions were performed:

'_cell_measurement_temperature' value '295(1.5)' was changed to
'295.0(15)' - precision was estimated.

Automatic conversion script
Id: cif_fix_values 1646 2011-03-28 12:23:43Z adriana 

The following automatic conversions were performed:

'_cell_measurement_temperature' value '295(1.5)' was changed to
'295.0(15)' - precision was estimated.

Automatic conversion script
Id: cif_fix_values 1715 2011-07-08 13:25:40Z adriana 

The following automatic conversions were performed:

'_refine_ls_weighting_scheme' value '
w=1/[\s^2^(F~o~+0.0001|F~o~^2^|].{1-exp[-5(sin\q/\l)^2^]}' was
changed to 'calc'. New tag '_refine_ls_weighting_details' was
created. The value of the new tag was set to
'w=1/[\s^2^(F~o~+0.0001|F~o~^2^|].{1-exp[-5(sin\q/\l)^2^]}'.

Automatic conversion script
Id: cif_fix_values 3143 2015-03-26 13:38:13Z robertas 
;
_cod_original_cell_volume 644.3(3)
_cod_database_code 2004500

loop_
_space_group_symop_id
_space_group_symop_operation_xyz
1 x,y,z
2 -x,-y,-z

loop_
_atom_site_label
_atom_site_fract_x
_atom_site_fract_y
_atom_site_fract_z
_atom_site_U_iso_or_equiv
S(1) .1076(1) -.1427(1) 1.3884(1) .041(1)
S(2) .5952(1) -.1049(1) 1.3180(1) .046(1)
S(3) -.0274(1) .0863(1) 1.1767(1) .037(1)
S(4) .3841(1) .1086(1) 1.1168(1) .034(1)
S(5) -.2257(1) .3177(1) .9555(1) .039(1)
S(6) .1808(1) .3495(1) .8836(1) .036(1)
N(1) -.5495(4) .5706(4) .7156(2) .054(1)
N(2) -.0050(4) .6262(4) .6095(2) .050(1)
C(1) .3162(4) -.1507(5) 1.4683(2) .040(1)
C(2) .5285(4) -.2472(4) 1.4340(2) .040(1)
C(3) .1778(4) -.0299(4) 1.2701(2) .029(1)
C(4) .3630(4) -.0176(4) 1.2432(2) .030(1)
C(5) .1232(4) .1653(4) 1.0797(2) .028(1)
C(6) .0395(4) .2638(4) .9848(2) .029(1)
C(7) -.2142(4) .4343(4) .8283(2) .030(1)
C(8) -.0297(4) .4493(3) .7953(2) .028(1)
C(9) -.3984(4) .5105(4) .7643(2) .035(1)
C(10) -.0095(4) .5468(4) .6923(2) .033(1)
H(1a) .2971(54) -.0160(38) 1.4708(26) .056(10)
H(1b) .2891(56) -.2164(49) 1.5363(21) .061(10)
H(2a) .5401(48) -.3718(37) 1.4229(24) .044(8)
H(2b) .6362(44) -.2577(47) 1.4845(22) .050(9)

loop_
_geom_angle_atom_site_label_1
_geom_angle_atom_site_label_2
_geom_angle_atom_site_label_3
_geom_angle
_geom_angle_publ_flag
C(1) S(1) C(3) 99.30(10) yes
C(3) S(3) C(5) 95.50(10) yes
C(6) S(5) C(7) 94.20(10) yes
S(1) C(1) C(2) 113.3(2) yes
C(2) C(1) H(1a) 112.(2) no
C(2) C(1) H(1b) 113.7(18) no
S(2) C(2) C(1) 113.6(2) yes
C(1) C(2) H(2a) 111.3(19) no
C(1) C(2) H(2b) 109.3(18) no
S(1) C(3) S(3) 114.40(10) yes
S(3) C(3) C(4) 117.0(2) yes
S(2) C(4) C(3) 129.0(2) yes
S(3) C(5) S(4) 114.80(10) yes
S(4) C(5) C(6) 124.0(2) yes
S(5) C(6) C(5) 120.7(2) yes
S(5) C(7) C(8) 118.2(2) yes
C(8) C(7) C(9) 123.3(2) yes
S(6) C(8) C(10) 121.1(2) yes
N(1) C(9) C(7) 177.9(3) yes
C(2) S(2) C(4) 101.70(10) yes
C(4) S(4) C(5) 94.90(10) yes
C(6) S(6) C(8) 94.40(10) yes
S(1) C(1) H(1a) 108.(2) no
S(1) C(1) H(1b) 104.(2) no
H(1a) C(1) H(1b) 106.(3) no
S(2) C(2) H(2a) 107.5(18) no
S(2) C(2) H(2b) 102.3(19) no
H(2a) C(2) H(2b) 113.(3) no
S(1) C(3) C(4) 128.5(2) yes
S(2) C(4) S(4) 113.30(10) yes
S(4) C(4) C(3) 117.7(2) yes
S(3) C(5) C(6) 121.2(2) yes
S(5) C(6) S(6) 115.60(10) yes
S(6) C(6) C(5) 123.7(2) yes
S(5) C(7) C(9) 118.5(2) yes
S(6) C(8) C(7) 117.5(2) yes
C(7) C(8) C(10) 121.4(2) yes
N(2) C(10) C(8) 176.1(3) yes

loop_
_geom_bond_atom_site_label_1
_geom_bond_atom_site_label_2
_geom_bond_distance
_geom_bond_publ_flag
S(1) C(1) 1.802(3) yes
S(2) C(2) 1.805(3) yes
S(3) C(3) 1.759(2) yes
S(4) C(4) 1.765(2) yes
S(5) C(6) 1.761(3) yes
S(6) C(6) 1.764(2) yes
N(1) C(9) 1.140(4) yes
C(1) C(2) 1.513(4) yes
C(1) H(1b) 0.97(3) no
C(2) H(2b) 1.00(3) no
C(5) C(6) 1.350(3) yes
C(7) C(9) 1.421(3) yes
S(1) C(3) 1.749(2) yes
S(2) C(4) 1.754(2) yes
S(3) C(5) 1.752(2) yes
S(4) C(5) 1.755(2) yes
S(5) C(7) 1.740(2) yes
S(6) C(8) 1.739(2) yes
N(2) C(10) 1.137(3) yes
C(1) H(1a) 1.00(3) no
C(2) H(2a) 0.98(3) no
C(3) C(4) 1.334(4) yes
C(7) C(8) 1.357(4) yes
C(8) C(10) 1.429(3) yes
